data_7129027
loop_
_publ_author_name
'Frenette, Brandon L.'
'Oma\~na, Alvaro A'
'Ferguson, Michael J.'
'Zhou, Yuqiao'
'Rivard, Eric'

_publ_section_title
;
 Access to adducts of parent iminoborane isomers, HBNH and
 NBH<sub>2</sub>, using frustrated Lewis pair chelation.
;
_journal_issue 83
_journal_name_full 'Chemical communications (Cambridge, England)'
_journal_page_first 10895
_journal_page_last 10898
_journal_paper_doi 10.1039/d1cc04923b
_journal_volume 57
_journal_year 2021
_chemical_formula_moiety 'C2 H6 B I3 S'
_chemical_formula_sum 'C2 H6 B I3 S'
_chemical_formula_weight 453.64
_chemical_name_common 'boron trichloride dimethyl sulfide'
_chemical_properties_physical Air-sensitive,Moisture-sensitive
_space_group_crystal_system monoclinic
_space_group_IT_number 14
_space_group_name_Hall '-P 2ybc'
_space_group_name_H-M_alt 'P 1 21/c 1'
_atom_sites_solution_hydrogens geom
_atom_sites_solution_primary dual
_audit_creation_method SHELXL-2018/3
_audit_update_record
;
2021-09-18 deposited with the CCDC.	2021-09-22 downloaded from the CCDC.
;
_cell_angle_alpha 90
_cell_angle_beta 92.749(2)
_cell_angle_gamma 90
_cell_formula_units_Z 4
_cell_length_a 7.0765(4)
_cell_length_b 7.2293(3)
_cell_length_c 18.9898(9)
_cell_measurement_reflns_used 9876
_cell_measurement_temperature 173(2)
_cell_measurement_theta_max 74.02
_cell_measurement_theta_min 4.66
_cell_volume 970.36(8)
_computing_cell_refinement 'Bruker SAINT'
_computing_data_collection 'Bruker APEX2'
_computing_data_reduction 'Bruker SAINT'
_computing_molecular_graphics 'Bruker SHELXTL'
_computing_publication_material 'Bruker SHELXTL'
_computing_structure_refinement 'SHELXL-2018/3 (Sheldrick, 2018)'
_computing_structure_solution 'SHELXT-2014/5 (Sheldrick, 2015)'
_diffrn_ambient_temperature 173(2)
_diffrn_measured_fraction_theta_full 0.998
_diffrn_measured_fraction_theta_max 0.992
_diffrn_measurement_device_type 'Bruker APEX-II CCD'
_diffrn_measurement_method '\f and \w scans'
_diffrn_radiation_type CuK\a
_diffrn_radiation_wavelength 1.54178
_diffrn_reflns_av_R_equivalents 0.0628
_diffrn_reflns_av_unetI/netI 0.0243
_diffrn_reflns_Laue_measured_fraction_full 0.998
_diffrn_reflns_Laue_measured_fraction_max 0.992
_diffrn_reflns_limit_h_max 8
_diffrn_reflns_limit_h_min -8
_diffrn_reflns_limit_k_max 9
_diffrn_reflns_limit_k_min -9
_diffrn_reflns_limit_l_max 23
_diffrn_reflns_limit_l_min -23
_diffrn_reflns_number 37103
_diffrn_reflns_point_group_measured_fraction_full 0.998
_diffrn_reflns_point_group_measured_fraction_max 0.992
_diffrn_reflns_theta_full 67.679
_diffrn_reflns_theta_max 74.732
_diffrn_reflns_theta_min 4.662
_exptl_absorpt_coefficient_mu 77.206
_exptl_absorpt_correction_T_max 0.1985
_exptl_absorpt_correction_T_min 0.0409
_exptl_absorpt_correction_type numerical
_exptl_absorpt_process_details
; 
 SADABS 2016/2: Krause, L., Herbst-Irmer, R., Sheldrick G.M. & Stalke D., 
 J. Appl. Cryst. 48 (2015) 3-10 
;
_exptl_crystal_colour colourless
_exptl_crystal_density_diffrn 3.105
_exptl_crystal_description block
_exptl_crystal_F_000 792
_exptl_crystal_recrystallization_method 'Re-crystallisation from solvent: hexanes at -30C'
_exptl_crystal_size_max 0.066
_exptl_crystal_size_mid 0.065
_exptl_crystal_size_min 0.056
_refine_diff_density_max 1.551
_refine_diff_density_min -1.295
_refine_diff_density_rms 0.179
_refine_ls_extinction_coef 0.00096(7)
_refine_ls_extinction_expression Fc^*^=kFc[1+0.001xFc^2^\l^3^/sin(2\q)]^-1/4^
_refine_ls_extinction_method 'SHELXL-2018/3 (Sheldrick 2018)'
_refine_ls_goodness_of_fit_ref 1.053
_refine_ls_hydrogen_treatment constr
_refine_ls_matrix_type full
_refine_ls_number_parameters 67
_refine_ls_number_reflns 1973
_refine_ls_number_restraints 0
_refine_ls_restrained_S_all 1.053
_refine_ls_R_factor_all 0.0305
_refine_ls_R_factor_gt 0.0297
_refine_ls_shift/su_max 0.001
_refine_ls_shift/su_mean 0.000
_refine_ls_structure_factor_coef Fsqd
_refine_ls_weighting_details 'w=1/[\s^2^(Fo^2^)+(0.0455P)^2^+3.8870P] where P=(Fo^2^+2Fc^2^)/3'
_refine_ls_weighting_scheme calc
_refine_ls_wR_factor_gt 0.0780
_refine_ls_wR_factor_ref 0.0787
_reflns_Friedel_coverage 0.000
_reflns_number_gt 1912
_reflns_number_total 1973
_reflns_threshold_expression 'I > 2\s(I)'
_cod_data_source_file d1cc04923b2.cif
_cod_data_source_block Me2S-BI3
_cod_depositor_comments 'Adding full bibliography for 7129027--7129035.cif.'
_cod_original_sg_symbol_H-M 'P 21/c'
_cod_database_code 7129027
_shelx_shelxl_version_number 2018/3
_shelx_space_group_comment
; 
The symmetry employed for this shelxl refinement is uniquely defined 
by the following loop, which should always be used as a source of 
symmetry information in preference to the above space-group names. 
They are only intended as comments. 
;
_shelx_estimated_absorpt_t_min 0.080
_shelx_estimated_absorpt_t_max 0.098

loop_
_space_group_symop_operation_xyz
'x, y, z'
'-x, y+1/2, -z+1/2'
'-x, -y, -z'
'x, -y-1/2, z-1/2'

loop_
_atom_site_label
_atom_site_type_symbol
_atom_site_fract_x
_atom_site_fract_y
_atom_site_fract_z
_atom_site_U_iso_or_equiv
_atom_site_adp_type
_atom_site_occupancy
_atom_site_site_symmetry_order
_atom_site_calc_flag
_atom_site_refinement_flags_posn
_atom_site_refinement_flags_adp
_atom_site_refinement_flags_occupancy
_atom_site_disorder_assembly
_atom_site_disorder_group
I1 I 0.75386(6) 0.38940(5) 0.36928(2) 0.03811(14) Uani 1 1 d . . . . .
I2 I 0.85370(5) 0.82935(5) 0.28063(2) 0.03675(14) Uani 1 1 d . . . . .
I3 I 0.78212(6) 0.82421(5) 0.47004(2) 0.03992(15) Uani 1 1 d . . . . .
S1 S 0.43903(17) 0.72065(18) 0.34013(7) 0.0299(3) Uani 1 1 d . . . . .
C1 C 0.3909(9) 0.9647(8) 0.3469(4) 0.0410(13) Uani 1 1 d . . . . .
H1A H 0.254599 0.986161 0.339898 0.049 Uiso 1 1 calc R U . . .
H1B H 0.458065 1.031594 0.310867 0.049 Uiso 1 1 calc R U . . .
H1C H 0.433977 1.008957 0.393787 0.049 Uiso 1 1 calc R U . . .
C2 C 0.3120(9) 0.6315(11) 0.4146(4) 0.0515(17) Uani 1 1 d . . . . .
H2A H 0.177321 0.661728 0.407921 0.062 Uiso 1 1 calc R U . . .
H2B H 0.363153 0.688077 0.458326 0.062 Uiso 1 1 calc R U . . .
H2C H 0.327440 0.496953 0.417297 0.062 Uiso 1 1 calc R U . . .
B1 B 0.7051(8) 0.6944(7) 0.3671(3) 0.0230(10) Uani 1 1 d . . . . .

loop_
_atom_site_aniso_label
_atom_site_aniso_U_11
_atom_site_aniso_U_22
_atom_site_aniso_U_33
_atom_site_aniso_U_23
_atom_site_aniso_U_13
_atom_site_aniso_U_12
I1 0.0483(2) 0.0211(2) 0.0455(2) 0.00041(13) 0.00798(16) 0.00123(13)
I2 0.0382(2) 0.0352(2) 0.0376(2) 0.00704(13) 0.00923(15) -0.00693(13)
I3 0.0461(2) 0.0410(2) 0.0318(2) -0.01042(14) -0.00704(15) -0.00238(15)
S1 0.0287(6) 0.0287(6) 0.0319(6) 0.0010(5) -0.0017(5) -0.0054(5)
C1 0.042(3) 0.034(3) 0.047(3) 0.002(3) 0.000(3) 0.004(2)
C2 0.032(3) 0.060(4) 0.062(4) 0.013(3) 0.010(3) 0.000(3)
B1 0.030(3) 0.017(2) 0.022(2) -0.0027(18) 0.0001(19) -0.0046(19)

loop_
_atom_type_symbol
_atom_type_description
_atom_type_scat_dispersion_real
_atom_type_scat_dispersion_imag
_atom_type_scat_source
C C 0.0181 0.0091 'International Tables Vol C Tables 4.2.6.8 and 6.1.1.4'
H H 0.0000 0.0000 'International Tables Vol C Tables 4.2.6.8 and 6.1.1.4'
B B 0.0090 0.0039 'International Tables Vol C Tables 4.2.6.8 and 6.1.1.4'
S S 0.3331 0.5567 'International Tables Vol C Tables 4.2.6.8 and 6.1.1.4'
I I -0.3257 6.8362 'International Tables Vol C Tables 4.2.6.8 and 6.1.1.4'

loop_
_geom_angle_atom_site_label_1
_geom_angle_atom_site_label_2
_geom_angle_atom_site_label_3
_geom_angle
_geom_angle_site_symmetry_1
_geom_angle_site_symmetry_3
_geom_angle_publ_flag
C1 S1 C2 100.8(3) . . ?
C1 S1 B1 105.2(3) . . ?
C2 S1 B1 105.6(3) . . ?
S1 B1 I3 112.8(3) . . ?
S1 B1 I2 104.5(2) . . ?
I3 B1 I2 111.2(2) . . ?
S1 B1 I1 104.4(2) . . ?
I3 B1 I1 111.8(2) . . ?
I2 B1 I1 111.7(2) . . ?

loop_
_geom_bond_atom_site_label_1
_geom_bond_atom_site_label_2
_geom_bond_distance
_geom_bond_site_symmetry_2
_geom_bond_publ_flag
I1 B1 2.232(5) . ?
I2 B1 2.219(5) . ?
I3 B1 2.212(5) . ?
S1 C1 1.803(6) . ?
S1 C2 1.828(7) . ?
S1 B1 1.937(6) . ?

loop_
_geom_torsion_atom_site_label_1
_geom_torsion_atom_site_label_2
_geom_torsion_atom_site_label_3
_geom_torsion_atom_site_label_4
_geom_torsion
_geom_torsion_site_symmetry_1
_geom_torsion_site_symmetry_2
_geom_torsion_site_symmetry_3
_geom_torsion_site_symmetry_4
_geom_torsion_publ_flag
C1 S1 B1 I3 52.6(3) . . . . ?
C2 S1 B1 I3 -53.5(4) . . . . ?
C1 S1 B1 I2 -68.4(3) . . . . ?
C2 S1 B1 I2 -174.5(3) . . . . ?
C1 S1 B1 I1 174.2(3) . . . . ?
C2 S1 B1 I1 68.1(4) . . . . ?
